data_2229416
loop_
_publ_author_name
'Aridoss, G.'
'Sundaramoorthy, S.'
'Velmurugan, D.'
'Jeong, Y. T.'

_publ_section_title
;
 Ethyl
 1-benzoyl-4-hydroxy-2,6-diphenyl-1,2,5,6-tetrahydropyridine-3-carboxylate
;
_journal_coeditor_code IS2669
_journal_issue 3
_journal_name_full 'Acta Crystallographica Section E'
_journal_page_first o540
_journal_paper_doi 10.1107/S1600536811003266
_journal_volume 67
_journal_year 2011
_chemical_formula_iupac 'C27 H25 N O4'
_chemical_formula_moiety 'C27 H25 N O4'
_chemical_formula_sum 'C27 H25 N O4'
_chemical_formula_weight 427.48
_chemical_name_systematic
;
Ethyl 1-benzoyl-4-hydroxy-2,6-diphenyl-1,2,5,6-tetrahydropyridine-3-carboxylate
;
_space_group_IT_number 2
_symmetry_cell_setting triclinic
_symmetry_space_group_name_Hall '-P 1'
_symmetry_space_group_name_H-M 'P -1'
_atom_sites_solution_hydrogens geom
_atom_sites_solution_primary direct
_atom_sites_solution_secondary difmap
_audit_creation_method SHELXL-97
_cell_angle_alpha 85.681(4)
_cell_angle_beta 89.963(4)
_cell_angle_gamma 82.508(5)
_cell_formula_units_Z 2
_cell_length_a 8.2784(7)
_cell_length_b 10.6116(9)
_cell_length_c 12.7572(11)
_cell_measurement_reflns_used 1225
_cell_measurement_temperature 293(2)
_cell_measurement_theta_max 28.40
_cell_measurement_theta_min 1.60
_cell_volume 1107.91(16)
_computing_cell_refinement 'SAINT (Bruker, 2008)'
_computing_data_collection 'APEX2 (Bruker, 2008)'
_computing_data_reduction 'SAINT (Bruker, 2008)'
_computing_molecular_graphics 'ORTEP-3 (Farrugia, 1997)'
_computing_publication_material 'SHELXL97 (Sheldrick, 2008) and PLATON (Spek, 2009)'
_computing_structure_refinement 'SHELXL97 (Sheldrick, 2008)'
_computing_structure_solution 'SHELXS97 (Sheldrick, 2008)'
_diffrn_ambient_temperature 293(2)
_diffrn_measured_fraction_theta_full 1.000
_diffrn_measured_fraction_theta_max 0.996
_diffrn_measurement_device_type 'Bruker SMART APEXII area-detector'
_diffrn_measurement_method '\w and \f'
_diffrn_radiation_monochromator graphite
_diffrn_radiation_source 'fine-focus sealed tube'
_diffrn_radiation_type MoK\a
_diffrn_radiation_wavelength 0.71073
_diffrn_reflns_av_R_equivalents 0.0244
_diffrn_reflns_av_sigmaI/netI 0.0201
_diffrn_reflns_limit_h_max 11
_diffrn_reflns_limit_h_min -11
_diffrn_reflns_limit_k_max 14
_diffrn_reflns_limit_k_min -14
_diffrn_reflns_limit_l_max 17
_diffrn_reflns_limit_l_min -17
_diffrn_reflns_number 20295
_diffrn_reflns_theta_full 25.00
_diffrn_reflns_theta_max 28.40
_diffrn_reflns_theta_min 1.60
_diffrn_standards_number 0
_exptl_absorpt_coefficient_mu 0.086
_exptl_absorpt_correction_T_max 0.983
_exptl_absorpt_correction_T_min 0.979
_exptl_absorpt_correction_type multi-scan
_exptl_absorpt_process_details '(<i>SADABS</i>; Bruker, 2008)'
_exptl_crystal_colour white
_exptl_crystal_density_diffrn 1.281
_exptl_crystal_density_method 'not measured'
_exptl_crystal_description Block
_exptl_crystal_F_000 452
_exptl_crystal_size_max 0.25
_exptl_crystal_size_mid 0.23
_exptl_crystal_size_min 0.20
_refine_diff_density_max 0.202
_refine_diff_density_min -0.152
_refine_ls_extinction_method none
_refine_ls_goodness_of_fit_ref 1.039
_refine_ls_hydrogen_treatment constr
_refine_ls_matrix_type full
_refine_ls_number_parameters 290
_refine_ls_number_reflns 5526
_refine_ls_number_restraints 0
_refine_ls_restrained_S_all 1.039
_refine_ls_R_factor_all 0.0592
_refine_ls_R_factor_gt 0.0429
_refine_ls_shift/su_max 0.000
_refine_ls_shift/su_mean 0.000
_refine_ls_structure_factor_coef Fsqd
_refine_ls_weighting_details 'calc w=1/[\s^2^(Fo^2^)+(0.0497P)^2^+0.2116P] where P=(Fo^2^+2Fc^2^)/3'
_refine_ls_weighting_scheme calc
_refine_ls_wR_factor_gt 0.1082
_refine_ls_wR_factor_ref 0.1196
_reflns_number_gt 4179
_reflns_number_total 5526
_reflns_threshold_expression I>2sigma(I)
_cod_data_source_file is2669.cif
_cod_data_source_block I
_cod_database_code 2229416
_cod_database_fobs_code 2229416

loop_
_symmetry_equiv_pos_as_xyz
'x, y, z'
'-x, -y, -z'

loop_
_atom_site_type_symbol
_atom_site_label
_atom_site_fract_x
_atom_site_fract_y
_atom_site_fract_z
_atom_site_U_iso_or_equiv
_atom_site_adp_type
_atom_site_calc_flag
_atom_site_refinement_flags
_atom_site_occupancy
_atom_site_disorder_assembly
_atom_site_disorder_group
C C1 0.35152(15) 0.26735(12) 0.41384(9) 0.0431(3) Uani d . 1 . .
H H1 0.3276 0.2416 0.4870 0.052 Uiso calc R 1 . .
C C2 0.44264(18) 0.38303(14) 0.41541(11) 0.0551(3) Uani d . 1 . .
H H2A 0.4025 0.4326 0.4731 0.066 Uiso calc R 1 . .
H H2B 0.5573 0.3539 0.4285 0.066 Uiso calc R 1 . .
C C3 0.42551(17) 0.46663(12) 0.31645(11) 0.0483(3) Uani d . 1 . .
C C4 0.31584(15) 0.45704(11) 0.23982(9) 0.0421(3) Uani d . 1 . .
C C5 0.19897(14) 0.35828(11) 0.24886(9) 0.0382(2) Uani d . 1 . .
H H5 0.0906 0.4048 0.2328 0.046 Uiso calc R 1 . .
C C6 0.22569(15) 0.25498(11) 0.17071(9) 0.0410(3) Uani d . 1 . .
C C7 0.34280(18) 0.25430(15) 0.09352(12) 0.0585(4) Uani d . 1 . .
H H7 0.4142 0.3152 0.0911 0.070 Uiso calc R 1 . .
C C8 0.3555(2) 0.16428(18) 0.01975(15) 0.0758(5) Uani d . 1 . .
H H8 0.4340 0.1660 -0.0324 0.091 Uiso calc R 1 . .
C C9 0.2530(2) 0.07296(16) 0.02343(14) 0.0739(5) Uani d . 1 . .
H H9 0.2626 0.0117 -0.0255 0.089 Uiso calc R 1 . .
C C10 0.1359(2) 0.07199(15) 0.09956(12) 0.0663(4) Uani d . 1 . .
H H10 0.0657 0.0102 0.1020 0.080 Uiso calc R 1 . .
C C11 0.12177(19) 0.16256(13) 0.17261(11) 0.0528(3) Uani d . 1 . .
H H11 0.0416 0.1614 0.2236 0.063 Uiso calc R 1 . .
C C12 0.44595(15) 0.15211(13) 0.36780(10) 0.0447(3) Uani d . 1 . .
C C13 0.59156(19) 0.15546(17) 0.31517(14) 0.0692(4) Uani d . 1 . .
H H13 0.6367 0.2313 0.3062 0.083 Uiso calc R 1 . .
C C14 0.6700(2) 0.0462(2) 0.27598(19) 0.0929(7) Uani d . 1 . .
H H14 0.7676 0.0494 0.2403 0.112 Uiso calc R 1 . .
C C15 0.6072(2) -0.0660(2) 0.28857(17) 0.0873(6) Uani d . 1 . .
H H15 0.6602 -0.1385 0.2606 0.105 Uiso calc R 1 . .
C C16 0.4653(2) -0.07137(17) 0.34282(16) 0.0748(5) Uani d . 1 . .
H H16 0.4226 -0.1482 0.3531 0.090 Uiso calc R 1 . .
C C17 0.38547(18) 0.03709(14) 0.38216(12) 0.0573(4) Uani d . 1 . .
H H17 0.2892 0.0326 0.4190 0.069 Uiso calc R 1 . .
C C18 0.29783(17) 0.55330(12) 0.15177(10) 0.0477(3) Uani d . 1 . .
C C19 0.1465(2) 0.63209(17) -0.00422(12) 0.0685(4) Uani d . 1 . .
H H19A 0.1880 0.7112 0.0078 0.082 Uiso calc R 1 . .
H H19B 0.0311 0.6514 -0.0203 0.082 Uiso calc R 1 . .
C C20 0.2327(2) 0.5731(2) -0.09393(13) 0.0832(6) Uani d . 1 . .
H H20A 0.3479 0.5599 -0.0799 0.125 Uiso calc R 1 . .
H H20B 0.2108 0.6286 -0.1567 0.125 Uiso calc R 1 . .
H H20C 0.1954 0.4927 -0.1033 0.125 Uiso calc R 1 . .
C C21 0.04496(15) 0.30444(11) 0.40464(10) 0.0416(3) Uani d . 1 . .
C C22 0.03654(15) 0.27946(12) 0.52150(10) 0.0433(3) Uani d . 1 . .
C C23 -0.04315(18) 0.18014(14) 0.56215(11) 0.0549(3) Uani d . 1 . .
H H23 -0.0836 0.1265 0.5172 0.066 Uiso calc R 1 . .
C C24 -0.0628(2) 0.16050(17) 0.66984(12) 0.0655(4) Uani d . 1 . .
H H24 -0.1142 0.0925 0.6971 0.079 Uiso calc R 1 . .
C C25 -0.0065(2) 0.24121(17) 0.73612(12) 0.0643(4) Uani d . 1 . .
H H25 -0.0203 0.2280 0.8083 0.077 Uiso calc R 1 . .
C C26 0.0700(2) 0.34139(15) 0.69651(12) 0.0620(4) Uani d . 1 . .
H H26 0.1068 0.3965 0.7417 0.074 Uiso calc R 1 . .
C C27 0.09253(18) 0.36049(13) 0.58943(11) 0.0531(3) Uani d . 1 . .
H H27 0.1454 0.4280 0.5628 0.064 Uiso calc R 1 . .
N N1 0.19330(12) 0.30648(9) 0.35920(7) 0.0388(2) Uani d . 1 . .
O O1 0.52511(14) 0.55669(10) 0.31367(9) 0.0663(3) Uani d . 1 . .
H H1A 0.5089 0.6028 0.2592 0.099 Uiso calc R 1 . .
O O2 0.38767(14) 0.63583(10) 0.13602(9) 0.0687(3) Uani d . 1 . .
O O3 0.17091(12) 0.54509(9) 0.08975(7) 0.0530(2) Uani d . 1 . .
O O4 -0.08244(11) 0.32515(10) 0.35338(8) 0.0563(3) Uani d . 1 . .

loop_
_atom_site_aniso_label
_atom_site_aniso_U_11
_atom_site_aniso_U_22
_atom_site_aniso_U_33
_atom_site_aniso_U_12
_atom_site_aniso_U_13
_atom_site_aniso_U_23
C1 0.0447(6) 0.0496(7) 0.0359(6) -0.0114(5) -0.0075(5) -0.0002(5)
C2 0.0608(8) 0.0598(8) 0.0487(7) -0.0218(7) -0.0139(6) -0.0056(6)
C3 0.0527(7) 0.0446(7) 0.0511(7) -0.0167(6) -0.0007(6) -0.0096(5)
C4 0.0474(7) 0.0384(6) 0.0417(6) -0.0098(5) 0.0013(5) -0.0042(5)
C5 0.0418(6) 0.0381(6) 0.0350(6) -0.0079(5) -0.0044(5) -0.0006(4)
C6 0.0457(6) 0.0398(6) 0.0372(6) -0.0047(5) -0.0091(5) -0.0016(5)
C7 0.0539(8) 0.0606(9) 0.0643(9) -0.0121(7) 0.0074(7) -0.0191(7)
C8 0.0766(11) 0.0824(12) 0.0721(11) -0.0086(9) 0.0160(9) -0.0333(9)
C9 0.0989(13) 0.0620(10) 0.0636(10) -0.0070(9) -0.0032(9) -0.0282(8)
C10 0.0967(12) 0.0514(8) 0.0556(9) -0.0254(8) -0.0139(8) -0.0085(7)
C11 0.0701(9) 0.0494(7) 0.0417(7) -0.0193(6) -0.0052(6) -0.0026(5)
C12 0.0398(6) 0.0529(7) 0.0400(6) -0.0036(5) -0.0081(5) 0.0025(5)
C13 0.0483(8) 0.0712(10) 0.0847(12) -0.0031(7) 0.0098(8) 0.0087(9)
C14 0.0584(10) 0.0983(16) 0.1135(17) 0.0163(10) 0.0255(10) 0.0017(13)
C15 0.0693(12) 0.0831(13) 0.1018(15) 0.0267(10) -0.0038(10) -0.0202(11)
C16 0.0639(10) 0.0571(9) 0.1021(14) 0.0026(8) -0.0138(9) -0.0147(9)
C17 0.0485(8) 0.0558(8) 0.0685(9) -0.0080(6) 0.0002(7) -0.0080(7)
C18 0.0531(7) 0.0427(7) 0.0476(7) -0.0077(6) 0.0080(6) -0.0022(5)
C19 0.0756(10) 0.0728(10) 0.0521(8) -0.0055(8) -0.0031(7) 0.0214(7)
C20 0.0807(12) 0.1220(16) 0.0467(9) -0.0197(11) 0.0016(8) 0.0062(9)
C21 0.0462(7) 0.0372(6) 0.0424(6) -0.0089(5) -0.0010(5) -0.0027(5)
C22 0.0443(6) 0.0419(6) 0.0430(6) -0.0025(5) 0.0029(5) -0.0030(5)
C23 0.0579(8) 0.0568(8) 0.0518(8) -0.0168(6) 0.0020(6) -0.0002(6)
C24 0.0652(9) 0.0736(10) 0.0566(9) -0.0149(8) 0.0087(7) 0.0130(8)
C25 0.0656(9) 0.0780(11) 0.0440(8) 0.0082(8) 0.0107(7) -0.0014(7)
C26 0.0753(10) 0.0596(9) 0.0489(8) 0.0073(7) -0.0004(7) -0.0188(7)
C27 0.0654(9) 0.0428(7) 0.0514(8) -0.0055(6) 0.0025(6) -0.0085(6)
N1 0.0415(5) 0.0405(5) 0.0347(5) -0.0073(4) -0.0034(4) -0.0013(4)
O1 0.0744(7) 0.0620(6) 0.0700(7) -0.0369(5) -0.0074(5) -0.0056(5)
O2 0.0769(7) 0.0583(6) 0.0731(7) -0.0273(5) 0.0042(6) 0.0116(5)
O3 0.0599(6) 0.0546(5) 0.0427(5) -0.0073(4) -0.0006(4) 0.0081(4)
O4 0.0445(5) 0.0718(7) 0.0530(6) -0.0128(5) -0.0049(4) 0.0030(5)

loop_
_atom_type_symbol
_atom_type_description
_atom_type_scat_dispersion_real
_atom_type_scat_dispersion_imag
_atom_type_scat_source
C C 0.0033 0.0016 'International Tables Vol C Tables 4.2.6.8 and 6.1.1.4'
H H 0.0000 0.0000 'International Tables Vol C Tables 4.2.6.8 and 6.1.1.4'
N N 0.0061 0.0033 'International Tables Vol C Tables 4.2.6.8 and 6.1.1.4'
O O 0.0106 0.0060 'International Tables Vol C Tables 4.2.6.8 and 6.1.1.4'

loop_
_geom_angle_atom_site_label_1
_geom_angle_atom_site_label_2
_geom_angle_atom_site_label_3
_geom_angle_site_symmetry_1
_geom_angle_site_symmetry_3
_geom_angle
_geom_angle_publ_flag
N1 C1 C12 . . 111.53(9) ?
N1 C1 C2 . . 108.76(10) ?
C12 C1 C2 . . 114.90(11) ?
N1 C1 H1 . . 107.1 ?
C12 C1 H1 . . 107.1 ?
C2 C1 H1 . . 107.1 ?
C3 C2 C1 . . 113.62(10) ?
C3 C2 H2A . . 108.8 ?
C1 C2 H2A . . 108.8 ?
C3 C2 H2B . . 108.8 ?
C1 C2 H2B . . 108.8 ?
H2A C2 H2B . . 107.7 ?
O1 C3 C4 . . 123.70(12) ?
O1 C3 C2 . . 112.47(11) ?
C4 C3 C2 . . 123.74(11) ?
C3 C4 C18 . . 118.69(11) ?
C3 C4 C5 . . 122.01(11) ?
C18 C4 C5 . . 118.95(11) ?
N1 C5 C4 . . 109.42(9) ?
N1 C5 C6 . . 113.34(9) ?
C4 C5 C6 . . 115.47(10) ?
N1 C5 H5 . . 105.9 ?
C4 C5 H5 . . 105.9 ?
C6 C5 H5 . . 105.9 ?
C7 C6 C11 . . 118.09(12) ?
C7 C6 C5 . . 122.82(11) ?
C11 C6 C5 . . 118.96(11) ?
C6 C7 C8 . . 121.02(14) ?
C6 C7 H7 . . 119.5 ?
C8 C7 H7 . . 119.5 ?
C9 C8 C7 . . 120.12(16) ?
C9 C8 H8 . . 119.9 ?
C7 C8 H8 . . 119.9 ?
C8 C9 C10 . . 119.73(14) ?
C8 C9 H9 . . 120.1 ?
C10 C9 H9 . . 120.1 ?
C9 C10 C11 . . 120.26(15) ?
C9 C10 H10 . . 119.9 ?
C11 C10 H10 . . 119.9 ?
C10 C11 C6 . . 120.77(14) ?
C10 C11 H11 . . 119.6 ?
C6 C11 H11 . . 119.6 ?
C17 C12 C13 . . 118.23(14) ?
C17 C12 C1 . . 118.10(12) ?
C13 C12 C1 . . 123.64(13) ?
C14 C13 C12 . . 120.02(17) ?
C14 C13 H13 . . 120.0 ?
C12 C13 H13 . . 120.0 ?
C15 C14 C13 . . 121.17(18) ?
C15 C14 H14 . . 119.4 ?
C13 C14 H14 . . 119.4 ?
C14 C15 C16 . . 119.40(17) ?
C14 C15 H15 . . 120.3 ?
C16 C15 H15 . . 120.3 ?
C15 C16 C17 . . 120.01(18) ?
C15 C16 H16 . . 120.0 ?
C17 C16 H16 . . 120.0 ?
C12 C17 C16 . . 121.14(15) ?
C12 C17 H17 . . 119.4 ?
C16 C17 H17 . . 119.4 ?
O2 C18 O3 . . 122.55(12) ?
O2 C18 C4 . . 124.16(13) ?
O3 C18 C4 . . 113.28(11) ?
O3 C19 C20 . . 109.75(14) ?
O3 C19 H19A . . 109.7 ?
C20 C19 H19A . . 109.7 ?
O3 C19 H19B . . 109.7 ?
C20 C19 H19B . . 109.7 ?
H19A C19 H19B . . 108.2 ?
C19 C20 H20A . . 109.5 ?
C19 C20 H20B . . 109.5 ?
H20A C20 H20B . . 109.5 ?
C19 C20 H20C . . 109.5 ?
H20A C20 H20C . . 109.5 ?
H20B C20 H20C . . 109.5 ?
O4 C21 N1 . . 122.22(11) ?
O4 C21 C22 . . 118.89(11) ?
N1 C21 C22 . . 118.87(11) ?
C23 C22 C27 . . 119.20(13) ?
C23 C22 C21 . . 118.91(12) ?
C27 C22 C21 . . 121.59(12) ?
C22 C23 C24 . . 120.09(14) ?
C22 C23 H23 . . 120.0 ?
C24 C23 H23 . . 120.0 ?
C25 C24 C23 . . 120.07(15) ?
C25 C24 H24 . . 120.0 ?
C23 C24 H24 . . 120.0 ?
C24 C25 C26 . . 120.31(14) ?
C24 C25 H25 . . 119.8 ?
C26 C25 H25 . . 119.8 ?
C25 C26 C27 . . 120.03(14) ?
C25 C26 H26 . . 120.0 ?
C27 C26 H26 . . 120.0 ?
C26 C27 C22 . . 120.27(14) ?
C26 C27 H27 . . 119.9 ?
C22 C27 H27 . . 119.9 ?
C21 N1 C5 . . 118.15(10) ?
C21 N1 C1 . . 124.93(10) ?
C5 N1 C1 . . 116.82(9) ?
C3 O1 H1A . . 109.5 ?
C18 O3 C19 . . 118.01(12) ?

loop_
_geom_bond_atom_site_label_1
_geom_bond_atom_site_label_2
_geom_bond_site_symmetry_2
_geom_bond_distance
_geom_bond_publ_flag
C1 N1 . 1.4798(15) ?
C1 C12 . 1.5197(19) ?
C1 C2 . 1.5237(18) ?
C1 H1 . 0.9800 ?
C2 C3 . 1.4831(19) ?
C2 H2A . 0.9700 ?
C2 H2B . 0.9700 ?
C3 O1 . 1.3397(15) ?
C3 C4 . 1.3531(18) ?
C4 C18 . 1.4543(18) ?
C4 C5 . 1.5145(16) ?
C5 N1 . 1.4751(14) ?
C5 C6 . 1.5315(16) ?
C5 H5 . 0.9800 ?
C6 C7 . 1.3812(19) ?
C6 C11 . 1.3852(18) ?
C7 C8 . 1.385(2) ?
C7 H7 . 0.9300 ?
C8 C9 . 1.367(3) ?
C8 H8 . 0.9300 ?
C9 C10 . 1.372(3) ?
C9 H9 . 0.9300 ?
C10 C11 . 1.383(2) ?
C10 H10 . 0.9300 ?
C11 H11 . 0.9300 ?
C12 C17 . 1.3782(19) ?
C12 C13 . 1.383(2) ?
C13 C14 . 1.381(3) ?
C13 H13 . 0.9300 ?
C14 C15 . 1.359(3) ?
C14 H14 . 0.9300 ?
C15 C16 . 1.369(3) ?
C15 H15 . 0.9300 ?
C16 C17 . 1.379(2) ?
C16 H16 . 0.9300 ?
C17 H17 . 0.9300 ?
C18 O2 . 1.2263(16) ?
C18 O3 . 1.3315(17) ?
C19 O3 . 1.4545(16) ?
C19 C20 . 1.484(2) ?
C19 H19A . 0.9700 ?
C19 H19B . 0.9700 ?
C20 H20A . 0.9600 ?
C20 H20B . 0.9600 ?
C20 H20C . 0.9600 ?
C21 O4 . 1.2276(15) ?
C21 N1 . 1.3597(16) ?
C21 C22 . 1.4976(17) ?
C22 C23 . 1.3833(19) ?
C22 C27 . 1.3863(18) ?
C23 C24 . 1.387(2) ?
C23 H23 . 0.9300 ?
C24 C25 . 1.371(2) ?
C24 H24 . 0.9300 ?
C25 C26 . 1.372(2) ?
C25 H25 . 0.9300 ?
C26 C27 . 1.382(2) ?
C26 H26 . 0.9300 ?
C27 H27 . 0.9300 ?
O1 H1A . 0.8200 ?

loop_
_geom_hbond_atom_site_label_D
_geom_hbond_atom_site_label_H
_geom_hbond_atom_site_label_A
_geom_hbond_site_symmetry_A
_geom_hbond_distance_DH
_geom_hbond_distance_HA
_geom_hbond_distance_DA
_geom_hbond_angle_DHA
O1 H1A O2 . 0.82 1.85 2.570(2) 146

loop_
_geom_torsion_atom_site_label_1
_geom_torsion_atom_site_label_2
_geom_torsion_atom_site_label_3
_geom_torsion_atom_site_label_4
_geom_torsion_site_symmetry_1
_geom_torsion_site_symmetry_2
_geom_torsion_site_symmetry_3
_geom_torsion_site_symmetry_4
_geom_torsion
_geom_torsion_publ_flag
N1 C1 C2 C3 . . . . -39.33(16) ?
C12 C1 C2 C3 . . . . 86.47(15) ?
C1 C2 C3 O1 . . . . -170.79(12) ?
C1 C2 C3 C4 . . . . 12.3(2) ?
O1 C3 C4 C18 . . . . -3.4(2) ?
C2 C3 C4 C18 . . . . 173.15(13) ?
O1 C3 C4 C5 . . . . -176.51(12) ?
C2 C3 C4 C5 . . . . 0.1(2) ?
C3 C4 C5 N1 . . . . 15.95(16) ?
C18 C4 C5 N1 . . . . -157.13(11) ?
C3 C4 C5 C6 . . . . -113.35(13) ?
C18 C4 C5 C6 . . . . 73.57(14) ?
N1 C5 C6 C7 . . . . -130.38(13) ?
C4 C5 C6 C7 . . . . -3.03(17) ?
N1 C5 C6 C11 . . . . 53.88(14) ?
C4 C5 C6 C11 . . . . -178.77(11) ?
C11 C6 C7 C8 . . . . 0.4(2) ?
C5 C6 C7 C8 . . . . -175.42(14) ?
C6 C7 C8 C9 . . . . -1.0(3) ?
C7 C8 C9 C10 . . . . 1.0(3) ?
C8 C9 C10 C11 . . . . -0.3(3) ?
C9 C10 C11 C6 . . . . -0.4(2) ?
C7 C6 C11 C10 . . . . 0.3(2) ?
C5 C6 C11 C10 . . . . 176.29(13) ?
N1 C1 C12 C17 . . . . -68.07(15) ?
C2 C1 C12 C17 . . . . 167.57(11) ?
N1 C1 C12 C13 . . . . 113.98(14) ?
C2 C1 C12 C13 . . . . -10.38(18) ?
C17 C12 C13 C14 . . . . 1.8(2) ?
C1 C12 C13 C14 . . . . 179.77(16) ?
C12 C13 C14 C15 . . . . -0.4(3) ?
C13 C14 C15 C16 . . . . -1.3(3) ?
C14 C15 C16 C17 . . . . 1.4(3) ?
C13 C12 C17 C16 . . . . -1.7(2) ?
C1 C12 C17 C16 . . . . -179.77(14) ?
C15 C16 C17 C12 . . . . 0.1(3) ?
C3 C4 C18 O2 . . . . 8.2(2) ?
C5 C4 C18 O2 . . . . -178.52(12) ?
C3 C4 C18 O3 . . . . -170.63(12) ?
C5 C4 C18 O3 . . . . 2.68(17) ?
O4 C21 C22 C23 . . . . 57.04(17) ?
N1 C21 C22 C23 . . . . -124.55(13) ?
O4 C21 C22 C27 . . . . -116.66(15) ?
N1 C21 C22 C27 . . . . 61.75(17) ?
C27 C22 C23 C24 . . . . -1.6(2) ?
C21 C22 C23 C24 . . . . -175.44(13) ?
C22 C23 C24 C25 . . . . 1.5(2) ?
C23 C24 C25 C26 . . . . -0.3(2) ?
C24 C25 C26 C27 . . . . -0.8(2) ?
C25 C26 C27 C22 . . . . 0.6(2) ?
C23 C22 C27 C26 . . . . 0.5(2) ?
C21 C22 C27 C26 . . . . 174.22(13) ?
O4 C21 N1 C5 . . . . 11.51(17) ?
C22 C21 N1 C5 . . . . -166.85(10) ?
O4 C21 N1 C1 . . . . -172.21(11) ?
C22 C21 N1 C1 . . . . 9.43(17) ?
C4 C5 N1 C21 . . . . 129.05(11) ?
C6 C5 N1 C21 . . . . -100.50(12) ?
C4 C5 N1 C1 . . . . -47.53(13) ?
C6 C5 N1 C1 . . . . 82.92(12) ?
C12 C1 N1 C21 . . . . 116.28(12) ?
C2 C1 N1 C21 . . . . -115.98(13) ?
C12 C1 N1 C5 . . . . -67.39(13) ?
C2 C1 N1 C5 . . . . 60.35(13) ?
O2 C18 O3 C19 . . . . 4.6(2) ?
C4 C18 O3 C19 . . . . -176.56(12) ?
C20 C19 O3 C18 . . . . 90.67(17) ?
